data_1564154
loop_
_publ_author_name
'Pandey, Souvik'
'Pradeep, Prajisha'
'Venugopal M, Anjali'
'Aswanth, A.A.'
'Andrews, Alex P.'
'Venugopal, Ajay'

_publ_section_title
;
 Incorporation of nitrate ions into halobismuthates
;
_journal_name_full 'Inorganica Chimica Acta'
_journal_page_first 119754
_journal_paper_doi 10.1016/j.ica.2020.119754
_journal_volume 511
_journal_year 2020
_chemical_formula_moiety 'Bi2 Cl10, 2(C6 H10 N2), 2(H2 O)'
_chemical_formula_sum 'C12 H24 Bi2 Cl10 N4 O2'
_chemical_formula_weight 1028.81
_space_group_crystal_system triclinic
_space_group_IT_number 2
_space_group_name_Hall '-P 1'
_space_group_name_H-M_alt 'P -1'
_atom_sites_solution_hydrogens mixed
_audit_creation_method SHELXL-2014
_cell_angle_alpha 107.9200(10)
_cell_angle_beta 103.4700(10)
_cell_angle_gamma 103.6630(10)
_cell_formula_units_Z 1
_cell_length_a 7.42560(10)
_cell_length_b 10.4710(2)
_cell_length_c 10.6081(2)
_cell_measurement_reflns_used 9672
_cell_measurement_temperature 296(2)
_cell_measurement_theta_max 28.51
_cell_measurement_theta_min 2.39
_cell_volume 719.73(2)
_computing_cell_refinement 'Bruker SAINT'
_computing_data_collection 'Bruker APEX2'
_computing_data_reduction 'Bruker SAINT'
_computing_molecular_graphics 'Bruker SHELXTL'
_computing_publication_material 'Bruker SHELXTL'
_computing_structure_refinement 'SHELXL-2014 (Sheldrick, 2014)'
_computing_structure_solution 'SHELXL-2014 (Sheldrick, 2014)'
_diffrn_ambient_temperature 296(2)
_diffrn_detector_area_resol_mean 0
_diffrn_measured_fraction_theta_full 0.997
_diffrn_measured_fraction_theta_max 0.994
_diffrn_measurement_device_type 'Bruker APEX-II CCD'
_diffrn_measurement_method '\f and \w scans'
_diffrn_radiation_type MoK\a
_diffrn_radiation_wavelength 0.71073
_diffrn_reflns_av_R_equivalents 0.0245
_diffrn_reflns_av_unetI/netI 0.0189
_diffrn_reflns_Laue_measured_fraction_full 0.997
_diffrn_reflns_Laue_measured_fraction_max 0.994
_diffrn_reflns_limit_h_max 9
_diffrn_reflns_limit_h_min -9
_diffrn_reflns_limit_k_max 12
_diffrn_reflns_limit_k_min -12
_diffrn_reflns_limit_l_max 13
_diffrn_reflns_limit_l_min -13
_diffrn_reflns_number 11514
_diffrn_reflns_point_group_measured_fraction_full 0.997
_diffrn_reflns_point_group_measured_fraction_max 0.994
_diffrn_reflns_theta_full 25.242
_diffrn_reflns_theta_max 25.992
_diffrn_reflns_theta_min 3.055
_diffrn_source 'sealed tube'
_exptl_absorpt_coefficient_mu 13.154
_exptl_absorpt_correction_T_max 0.1496
_exptl_absorpt_correction_T_min 0.0979
_exptl_absorpt_correction_type multi-scan
_exptl_absorpt_process_details SADABS
_exptl_crystal_colour colourless
_exptl_crystal_density_diffrn 2.374
_exptl_crystal_density_meas 2.373
_exptl_crystal_density_method NONE
_exptl_crystal_description block
_exptl_crystal_F_000 476
_exptl_crystal_size_max 0.170
_exptl_crystal_size_mid 0.150
_exptl_crystal_size_min 0.120
_refine_diff_density_max 0.696
_refine_diff_density_min -0.835
_refine_diff_density_rms 0.074
_refine_ls_extinction_coef 0.0185(4)
_refine_ls_extinction_expression Fc^*^=kFc[1+0.001xFc^2^\l^3^/sin(2\q)]^-1/4^
_refine_ls_extinction_method SHELXL
_refine_ls_goodness_of_fit_ref 1.053
_refine_ls_hydrogen_treatment mixed
_refine_ls_matrix_type full
_refine_ls_number_parameters 147
_refine_ls_number_reflns 2810
_refine_ls_number_restraints 2
_refine_ls_restrained_S_all 1.054
_refine_ls_R_factor_all 0.0147
_refine_ls_R_factor_gt 0.0136
_refine_ls_shift/su_max 0.006
_refine_ls_shift/su_mean 0.000
_refine_ls_structure_factor_coef Fsqd
_refine_ls_weighting_details 'w=1/[\s^2^(Fo^2^)+(0.0148P)^2^+0.3880P] where P=(Fo^2^+2Fc^2^)/3'
_refine_ls_weighting_scheme calc
_refine_ls_wR_factor_gt 0.0331
_refine_ls_wR_factor_ref 0.0335
_reflns_Friedel_coverage 0.000
_reflns_Friedel_fraction_full .
_reflns_Friedel_fraction_max .
_reflns_number_gt 2712
_reflns_number_total 2810
_reflns_threshold_expression 'I > 2\s(I)'
_cod_data_source_file ICA-2020-511-119754.cif
_cod_data_source_block 1
_cod_database_code 1564154
_shelx_space_group_comment
;
The symmetry employed for this shelxl refinement is uniquely defined
by the following loop, which should always be used as a source of
symmetry information in preference to the above space-group names.
They are only intended as comments.
;
_shelx_estimated_absorpt_t_min 0.213
_shelx_estimated_absorpt_t_max 0.301
_shelxl_version_number 2014-3

loop_
_space_group_symop_operation_xyz
'x, y, z'
'-x, -y, -z'

loop_
_atom_site_label
_atom_site_type_symbol
_atom_site_fract_x
_atom_site_fract_y
_atom_site_fract_z
_atom_site_U_iso_or_equiv
_atom_site_adp_type
_atom_site_occupancy
_atom_site_site_symmetry_order
_atom_site_calc_flag
_atom_site_refinement_flags_posn
_atom_site_refinement_flags_adp
_atom_site_refinement_flags_occupancy
_atom_site_disorder_assembly
_atom_site_disorder_group
C1 C 0.3133(4) 0.2452(3) 1.2020(3) 0.0344(6) Uani 1 1 d . . . . .
H1 H 0.3345 0.3268 1.2786 0.041 Uiso 1 1 calc R U . . .
C2 C 0.2498(4) 0.2389(3) 1.0673(3) 0.0335(6) Uani 1 1 d . . . . .
C3 C 0.2158(4) 0.1186(3) 0.9523(3) 0.0389(6) Uani 1 1 d . . . . .
H3 H 0.1722 0.1166 0.8619 0.047 Uiso 1 1 calc R U . . .
C4 C 0.2474(5) 0.0017(3) 0.9733(3) 0.0433(7) Uani 1 1 d . . . . .
H4 H 0.2247 -0.0801 0.8965 0.052 Uiso 1 1 calc R U . . .
C5 C 0.3127(4) 0.0043(3) 1.1079(3) 0.0398(7) Uani 1 1 d . . . . .
H5 H 0.3344 -0.0749 1.1221 0.048 Uiso 1 1 calc R U . . .
C6 C 0.3448(4) 0.1261(3) 1.2200(3) 0.0330(6) Uani 1 1 d . . . . .
N1 N 0.2149(4) 0.3650(3) 1.0468(3) 0.0449(6) Uani 1 1 d . . . . .
H1A H 0.3186 0.4419 1.1020 0.067 Uiso 1 1 calc R U . . .
H1B H 0.1090 0.3753 1.0685 0.067 Uiso 1 1 calc R U . . .
H1C H 0.1960 0.3538 0.9576 0.067 Uiso 1 1 calc R U . . .
N2 N 0.4105(4) 0.1308(3) 1.3631(2) 0.0424(6) Uani 1 1 d . . . . .
H2A H 0.3087 0.1184 1.3942 0.064 Uiso 1 1 calc R U . . .
H2B H 0.5012 0.2148 1.4189 0.064 Uiso 1 1 calc R U . . .
H2C H 0.4614 0.0619 1.3633 0.064 Uiso 1 1 calc R U . . .
Cl1 Cl -0.25993(10) 0.44444(8) 1.51834(9) 0.04344(17) Uani 1 1 d . . . . .
Cl2 Cl -0.12439(12) 0.24298(9) 1.73194(9) 0.0515(2) Uani 1 1 d . . . . .
Cl3 Cl 0.01370(13) 0.16607(9) 1.41569(9) 0.0537(2) Uani 1 1 d . . . . .
Cl4 Cl 0.40323(11) 0.36227(9) 1.77452(10) 0.0518(2) Uani 1 1 d . . . . .
Cl5 Cl 0.17238(14) 0.61768(9) 1.88425(10) 0.0608(2) Uani 1 1 d . . . . .
Bi1 Bi 0.08109(2) 0.39995(2) 1.64157(2) 0.03019(6) Uani 1 1 d . . . . .
O1' O 0.6178(4) -0.0496(3) 1.3931(3) 0.0546(6) Uani 1 1 d D . . . .
H1'' H 0.745(3) -0.002(4) 1.411(4) 0.077(13) Uiso 1 1 d D . . . .
H1' H 0.598(7) -0.130(3) 1.321(3) 0.090(15) Uiso 1 1 d D . . . .

loop_
_atom_site_aniso_label
_atom_site_aniso_U_11
_atom_site_aniso_U_22
_atom_site_aniso_U_33
_atom_site_aniso_U_23
_atom_site_aniso_U_13
_atom_site_aniso_U_12
C1 0.0372(14) 0.0303(14) 0.0316(14) 0.0093(12) 0.0094(12) 0.0093(11)
C2 0.0327(13) 0.0313(14) 0.0358(15) 0.0151(12) 0.0099(11) 0.0079(11)
C3 0.0419(15) 0.0428(17) 0.0290(14) 0.0134(13) 0.0113(12) 0.0098(13)
C4 0.0529(17) 0.0375(16) 0.0340(15) 0.0063(13) 0.0161(14) 0.0135(14)
C5 0.0445(16) 0.0328(15) 0.0447(17) 0.0162(13) 0.0166(14) 0.0139(12)
C6 0.0331(13) 0.0359(15) 0.0303(14) 0.0146(12) 0.0111(11) 0.0091(11)
N1 0.0537(15) 0.0369(14) 0.0371(14) 0.0156(11) 0.0036(12) 0.0123(12)
N2 0.0511(15) 0.0404(14) 0.0370(14) 0.0192(12) 0.0114(12) 0.0149(12)
Cl1 0.0365(3) 0.0433(4) 0.0526(4) 0.0242(4) 0.0111(3) 0.0128(3)
Cl2 0.0452(4) 0.0589(5) 0.0479(4) 0.0306(4) 0.0122(3) 0.0023(4)
Cl3 0.0569(5) 0.0482(5) 0.0431(4) 0.0034(4) 0.0210(4) 0.0094(4)
Cl4 0.0368(4) 0.0413(4) 0.0667(5) 0.0161(4) 0.0025(4) 0.0150(3)
Cl5 0.0623(5) 0.0446(5) 0.0550(5) -0.0029(4) 0.0126(4) 0.0181(4)
Bi1 0.03364(7) 0.03018(8) 0.02811(7) 0.01379(5) 0.00874(4) 0.01098(5)
O1' 0.0526(14) 0.0443(14) 0.0621(16) 0.0156(12) 0.0161(12) 0.0173(11)

loop_
_atom_type_symbol
_atom_type_description
_atom_type_scat_dispersion_real
_atom_type_scat_dispersion_imag
_atom_type_scat_source
C C 0.0033 0.0016 'International Tables Vol C Tables 4.2.6.8 and 6.1.1.4'
H H 0.0000 0.0000 'International Tables Vol C Tables 4.2.6.8 and 6.1.1.4'
N N 0.0061 0.0033 'International Tables Vol C Tables 4.2.6.8 and 6.1.1.4'
Cl Cl 0.1484 0.1585 'International Tables Vol C Tables 4.2.6.8 and 6.1.1.4'
Bi Bi -4.1077 10.2566 'International Tables Vol C Tables 4.2.6.8 and 6.1.1.4'
O O 0.0106 0.0060 'International Tables Vol C Tables 4.2.6.8 and 6.1.1.4'

loop_
_geom_angle_atom_site_label_1
_geom_angle_atom_site_label_2
_geom_angle_atom_site_label_3
_geom_angle
_geom_angle_site_symmetry_1
_geom_angle_site_symmetry_3
C2 C1 C6 117.7(3) . .
C2 C1 H1 121.1 . .
C6 C1 H1 121.1 . .
C1 C2 C3 122.1(3) . .
C1 C2 N1 118.2(2) . .
C3 C2 N1 119.7(3) . .
C4 C3 C2 118.9(3) . .
C4 C3 H3 120.5 . .
C2 C3 H3 120.5 . .
C3 C4 C5 120.7(3) . .
C3 C4 H4 119.7 . .
C5 C4 H4 119.7 . .
C6 C5 C4 118.8(3) . .
C6 C5 H5 120.6 . .
C4 C5 H5 120.6 . .
C5 C6 C1 121.8(3) . .
C5 C6 N2 119.8(3) . .
C1 C6 N2 118.3(2) . .
C2 N1 H1A 109.5 . .
C2 N1 H1B 109.5 . .
H1A N1 H1B 109.5 . .
C2 N1 H1C 109.5 . .
H1A N1 H1C 109.5 . .
H1B N1 H1C 109.5 . .
C6 N2 H2A 109.5 . .
C6 N2 H2B 109.5 . .
H2A N2 H2B 109.5 . .
C6 N2 H2C 109.5 . .
H2A N2 H2C 109.5 . .
H2B N2 H2C 109.5 . .
Bi1 Cl1 Bi1 95.11(2) . 2_568
Cl2 Bi1 Cl4 90.56(3) . .
Cl2 Bi1 Cl5 88.61(3) . .
Cl4 Bi1 Cl5 83.59(3) . .
Cl2 Bi1 Cl3 88.44(3) . .
Cl4 Bi1 Cl3 90.01(3) . .
Cl5 Bi1 Cl3 172.93(3) . .
Cl2 Bi1 Cl1 87.30(3) . .
Cl4 Bi1 Cl1 176.46(2) . .
Cl5 Bi1 Cl1 93.53(3) . .
Cl3 Bi1 Cl1 92.75(3) . .
Cl2 Bi1 Cl1 168.88(2) . 2_568
Cl4 Bi1 Cl1 97.62(3) . 2_568
Cl5 Bi1 Cl1 99.74(3) . 2_568
Cl3 Bi1 Cl1 84.05(3) . 2_568
Cl1 Bi1 Cl1 84.89(2) . 2_568
H1'' O1' H1' 101(4) . .

loop_
_geom_bond_atom_site_label_1
_geom_bond_atom_site_label_2
_geom_bond_distance
_geom_bond_site_symmetry_2
C1 C2 1.372(4) .
C1 C6 1.382(4) .
C1 H1 0.9300 .
C2 C3 1.379(4) .
C2 N1 1.473(4) .
C3 C4 1.372(4) .
C3 H3 0.9300 .
C4 C5 1.386(4) .
C4 H4 0.9300 .
C5 C6 1.375(4) .
C5 H5 0.9300 .
C6 N2 1.464(3) .
N1 H1A 0.8900 .
N1 H1B 0.8900 .
N1 H1C 0.8900 .
N2 H2A 0.8900 .
N2 H2B 0.8900 .
N2 H2C 0.8900 .
Cl1 Bi1 2.7800(7) .
Cl1 Bi1 3.0041(8) 2_568
Cl2 Bi1 2.5328(8) .
Cl3 Bi1 2.6909(8) .
Cl4 Bi1 2.6614(7) .
Cl5 Bi1 2.6702(8) .
Bi1 Cl1 3.0041(8) 2_568
O1' H1'' 0.904(15) .
O1' H1' 0.898(15) .

loop_
_geom_hbond_atom_site_label_D
_geom_hbond_atom_site_label_H
_geom_hbond_atom_site_label_A
_geom_hbond_distance_DH
_geom_hbond_distance_HA
_geom_hbond_distance_DA
_geom_hbond_angle_DHA
_geom_hbond_site_symmetry_A
C1 H1 Cl1 0.93 2.95 3.839(3) 161.1 2_568
N1 H1A Cl4 0.89 2.30 3.183(3) 174.3 2_668
N1 H1B Cl5 0.89 2.27 3.160(3) 175.4 2_568
N1 H1C Cl2 0.89 2.66 3.327(3) 132.7 1_554
N1 H1C Cl4 0.89 2.75 3.486(3) 140.5 1_554
N2 H2A Cl3 0.89 2.40 3.206(3) 150.1 .
N2 H2A O1' 0.89 2.55 2.996(4) 111.5 2_658
N2 H2B Cl1 0.89 2.36 3.238(3) 167.0 1_655
N2 H2C O1' 0.89 1.87 2.748(4) 167.3 .
O1' H1'' Cl3 0.904(15) 2.30(2) 3.163(3) 159(4) 1_655
O1' H1' Cl4 0.898(15) 2.32(2) 3.154(3) 154(4) 2_658
C1 H1 Cl1 0.93 2.95 3.839(3) 161.1 2_568
N1 H1A Cl4 0.89 2.30 3.183(3) 174.3 2_668
N1 H1B Cl5 0.89 2.27 3.160(3) 175.4 2_568
N1 H1C Cl2 0.89 2.66 3.327(3) 132.7 1_554
N1 H1C Cl4 0.89 2.75 3.486(3) 140.5 1_554
N2 H2A Cl3 0.89 2.40 3.206(3) 150.1 .
N2 H2A O1' 0.89 2.55 2.996(4) 111.5 2_658
N2 H2B Cl1 0.89 2.36 3.238(3) 167.0 1_655
N2 H2C O1' 0.89 1.87 2.748(4) 167.3 .
O1' H1'' Cl3 0.904(15) 2.30(2) 3.163(3) 159(4) 1_655
O1' H1' Cl4 0.898(15) 2.32(2) 3.154(3) 154(4) 2_658

loop_
_geom_torsion_atom_site_label_1
_geom_torsion_atom_site_label_2
_geom_torsion_atom_site_label_3
_geom_torsion_atom_site_label_4
_geom_torsion
_geom_torsion_site_symmetry_1
_geom_torsion_site_symmetry_2
_geom_torsion_site_symmetry_3
_geom_torsion_site_symmetry_4
C6 C1 C2 C3 0.6(4) . . . .
C6 C1 C2 N1 179.7(3) . . . .
C1 C2 C3 C4 -0.3(4) . . . .
N1 C2 C3 C4 -179.4(3) . . . .
C2 C3 C4 C5 -0.1(5) . . . .
C3 C4 C5 C6 0.2(5) . . . .
C4 C5 C6 C1 0.2(4) . . . .
C4 C5 C6 N2 178.9(3) . . . .
C2 C1 C6 C5 -0.5(4) . . . .
C2 C1 C6 N2 -179.3(2) . . . .
